data_4501823
loop_
_publ_author_name
'Raatikainen, Kari'
'Rissanen, Kari'

_publ_section_title
;
 Modulation of N&#x00B7;&#x00B7;&#x00B7;I
 and+N&#x2212;H&#x00B7;&#x00B7;&#x00B7;Cl&#x2212;&#x00B7;&#x00B7;&#x00B7;I
 Halogen Bonding: Folding, Inclusion, and Self-Assembly of Tri- and
 Tetraamino Piperazine Cyclophanes
;
_journal_issue 8
_journal_name_full 'Crystal Growth &amp; Design'
_journal_page_first 3638
_journal_paper_doi 10.1021/cg100516t
_journal_volume 10
_journal_year 2010
_chemical_compound_source 'synthesis as described'
_chemical_formula_moiety 'C48 H68 N12, C3 H7 N O'
_chemical_formula_sum 'C51 H75 N13 O'
_chemical_formula_weight 886.24
_chemical_name_systematic
;
 ?
;
_space_group_IT_number 142
_symmetry_cell_setting tetragonal
_symmetry_Int_Tables_number 142
_symmetry_space_group_name_Hall '-I 4bd 2c'
_symmetry_space_group_name_H-M 'I 41/a c d :2'
_atom_sites_solution_hydrogens geom
_atom_sites_solution_primary direct
_atom_sites_solution_secondary difmap
_audit_creation_date 2010-02-04T10:43:48-00:00
_audit_creation_method 'WinGX routine CIF_UPDATE'
_cell_angle_alpha 90
_cell_angle_beta 90
_cell_angle_gamma 90
_cell_formula_units_Z 16
_cell_length_a 36.2670(4)
_cell_length_b 36.2670(4)
_cell_length_c 15.7233(2)
_cell_measurement_reflns_used 12978
_cell_measurement_temperature 123(2)
_cell_measurement_theta_max 28.283
_cell_measurement_theta_min 0.407
_cell_measurement_wavelength 0.71073
_cell_volume 20680.8(4)
_computing_cell_refinement 'HKL Scalepack (Otwinowski & Minor 1997)'
_computing_data_collection 'Collect (Bruker AXS BV, 1997-2004)'
_computing_data_reduction 'HKL Denzo and Scalepack (Otwinowski & Minor 1997)'
_computing_molecular_graphics 'Ortep-3 for Windows (Farrugia, 1997)'
_computing_publication_material 'WinGX publication routines (Farrugia, 1999)'
_computing_structure_refinement 'SHELXL-97 (Sheldrick, 2008)'
_diffrn_ambient_temperature 123(2)
_diffrn_detector 'CCD plate'
_diffrn_detector_area_resol_mean 9
_diffrn_measured_fraction_theta_full 0.996
_diffrn_measured_fraction_theta_max 0.996
_diffrn_measurement_device '95mm CCD camera on \k-goniostat'
_diffrn_measurement_device_type KappaCCD
_diffrn_measurement_method 'CCD rotation images, thick slices'
_diffrn_orient_matrix_type 'by Bruker AXS Collect from scalepack cell'
_diffrn_orient_matrix_UB_11 -0.235211E-1
_diffrn_orient_matrix_UB_12 0.56545E-2
_diffrn_orient_matrix_UB_13 0.305193E-1
_diffrn_orient_matrix_UB_21 0.61475E-2
_diffrn_orient_matrix_UB_22 -0.189755E-1
_diffrn_orient_matrix_UB_23 0.439113E-1
_diffrn_orient_matrix_UB_31 0.130097E-1
_diffrn_orient_matrix_UB_32 0.191897E-1
_diffrn_orient_matrix_UB_33 0.344284E-1
_diffrn_radiation_monochromator graphite
_diffrn_radiation_probe x-ray
_diffrn_radiation_type MoK\a
_diffrn_radiation_wavelength 0.71073
_diffrn_reflns_av_R_equivalents 0.0684
_diffrn_reflns_av_unetI/netI 0.0411
_diffrn_reflns_limit_h_max 47
_diffrn_reflns_limit_h_min -31
_diffrn_reflns_limit_k_max 47
_diffrn_reflns_limit_k_min -34
_diffrn_reflns_limit_l_max 15
_diffrn_reflns_limit_l_min -20
_diffrn_reflns_number 69580
_diffrn_reflns_theta_full 27.5
_diffrn_reflns_theta_max 27.5
_diffrn_reflns_theta_min 3.82
_diffrn_source 'Enraf Nonius FR590'
_exptl_absorpt_coefficient_mu 0.071
_exptl_absorpt_correction_T_max 1.0765
_exptl_absorpt_correction_T_min 0.9193
_exptl_absorpt_correction_type multi-scan
_exptl_absorpt_process_details
;
        [c.f. r.h. blessing, acta cryst. (1995), a51, 33-38]
;
_exptl_crystal_colour colourless
_exptl_crystal_density_diffrn 1.139
_exptl_crystal_density_method 'not measured'
_exptl_crystal_description block
_exptl_crystal_F_000 7680
_exptl_crystal_size_max 0.4
_exptl_crystal_size_mid 0.26
_exptl_crystal_size_min 0.26
_refine_diff_density_max 0.481
_refine_diff_density_min -0.469
_refine_diff_density_rms 0.046
_refine_ls_extinction_method none
_refine_ls_goodness_of_fit_ref 1.058
_refine_ls_hydrogen_treatment mixed
_refine_ls_matrix_type full
_refine_ls_number_parameters 303
_refine_ls_number_reflns 5932
_refine_ls_number_restraints 8
_refine_ls_restrained_S_all 1.071
_refine_ls_R_factor_all 0.1031
_refine_ls_R_factor_gt 0.0633
_refine_ls_shift/su_max 0.001
_refine_ls_shift/su_mean 0
_refine_ls_structure_factor_coef Fsqd
_refine_ls_weighting_details 'calc w=1/[\s^2^(Fo^2^)+(0.0544P)^2^+33.6977P] where P=(Fo^2^+2Fc^2^)/3'
_refine_ls_weighting_scheme calc
_refine_ls_wR_factor_gt 0.1401
_refine_ls_wR_factor_ref 0.1659
_reflns_number_gt 4003
_reflns_number_total 5932
_reflns_threshold_expression >2\s(I)
_cod_data_source_file cg100516t_si_001.cif
_cod_data_source_block 2-DFM
_cod_original_sg_symbol_H-M 'I 41/a c d'
_cod_database_code 4501823

loop_
_symmetry_equiv_pos_as_xyz
'x, y, z'
'-x, -y+1/2, z'
'x, -y, -z+1/2'
'-x+1/2, y, -z'
'-y+1/4, -x+1/4, -z+1/4'
'y+3/4, x+1/4, -z+1/4'
'y+1/4, -x+1/4, z+3/4'
'-y+1/4, x+3/4, z+1/4'
'x+1/2, y+1/2, z+1/2'
'-x+1/2, -y+1, z+1/2'
'x+1/2, -y+1/2, -z+1'
'-x+1, y+1/2, -z+1/2'
'-y+3/4, -x+3/4, -z+3/4'
'y+5/4, x+3/4, -z+3/4'
'y+3/4, -x+3/4, z+5/4'
'-y+3/4, x+5/4, z+3/4'
'-x, -y, -z'
'x, y-1/2, -z'
'-x, y, z-1/2'
'x-1/2, -y, z'
'y-1/4, x-1/4, z-1/4'
'-y-3/4, -x-1/4, z-1/4'
'-y-1/4, x-1/4, -z-3/4'
'y-1/4, -x-3/4, -z-1/4'
'-x+1/2, -y+1/2, -z+1/2'
'x+1/2, y, -z+1/2'
'-x+1/2, y+1/2, z'
'x, -y+1/2, z+1/2'
'y+1/4, x+1/4, z+1/4'
'-y-1/4, -x+1/4, z+1/4'
'-y+1/4, x+1/4, -z-1/4'
'y+1/4, -x-1/4, -z+1/4'

loop_
_atom_site_label
_atom_site_type_symbol
_atom_site_fract_x
_atom_site_fract_y
_atom_site_fract_z
_atom_site_U_iso_or_equiv
_atom_site_adp_type
_atom_site_occupancy
_atom_site_symmetry_multiplicity
_atom_site_calc_flag
_atom_site_refinement_flags
C1 C 0.91496(6) 0.19917(6) 0.83197(14) 0.0389(5) Uani 1 1 d .
H1A H 0.9078 0.2171 0.7874 0.047 Uiso 1 1 calc R
H1B H 0.9408 0.1919 0.8212 0.047 Uiso 1 1 calc R
C2 C 0.91301(6) 0.21805(5) 0.91707(14) 0.0338(5) Uani 1 1 d .
C3 C 0.94533(6) 0.22445(6) 0.96212(16) 0.0421(5) Uani 1 1 d .
H3 H 0.9682 0.2165 0.9391 0.05 Uiso 1 1 calc R
C4 C 0.94483(7) 0.24218(7) 1.03968(17) 0.0505(6) Uani 1 1 d .
H4 H 0.9671 0.2466 1.0696 0.061 Uiso 1 1 calc R
C5 C 0.91147(7) 0.25343(6) 1.07333(14) 0.0460(6) Uani 1 1 d .
H5 H 0.9111 0.2652 1.1273 0.055 Uiso 1 1 calc R
C6 C 0.87855(6) 0.24803(6) 1.03033(13) 0.0354(5) Uani 1 1 d .
C7 C 0.87913(6) 0.22997(5) 0.95081(13) 0.0310(4) Uani 1 1 d .
N8 N 0.84663(5) 0.22478(5) 0.90555(12) 0.0379(4) Uani 1 1 d D
H8A H 0.8479(7) 0.2037(5) 0.8663(14) 0.045 Uiso 1 1 d D
H8B H 0.8248(5) 0.2237(7) 0.9391(14) 0.045 Uiso 1 1 d D
C9 C 0.84299(7) 0.26276(6) 1.06576(15) 0.0427(6) Uani 1 1 d .
H9A H 0.8481 0.2747 1.1211 0.051 Uiso 1 1 calc R
H9B H 0.8335 0.282 1.0268 0.051 Uiso 1 1 calc R
N10 N 0.81406(5) 0.23479(5) 1.07810(11) 0.0382(4) Uani 1 1 d .
C11 C 0.78154(7) 0.25244(7) 1.11506(15) 0.0447(6) Uani 1 1 d .
H11A H 0.7723 0.2715 1.0754 0.054 Uiso 1 1 calc R
H11B H 0.7886 0.2648 1.1688 0.054 Uiso 1 1 calc R
C12 C 0.75131(7) 0.22506(7) 1.13264(14) 0.0432(6) Uani 1 1 d .
H12A H 0.7302 0.2378 1.1596 0.052 Uiso 1 1 calc R
H12B H 0.7427 0.2143 1.0784 0.052 Uiso 1 1 calc R
N13 N 0.76440(5) 0.19560(5) 1.18881(11) 0.0371(4) Uani 1 1 d .
C14 C 0.79591(6) 0.17738(6) 1.14857(15) 0.0395(5) Uani 1 1 d .
H14A H 0.7883 0.1667 1.0934 0.047 Uiso 1 1 calc R
H14B H 0.8048 0.1571 1.1854 0.047 Uiso 1 1 calc R
C15 C 0.82655(6) 0.20503(6) 1.13450(15) 0.0393(5) Uani 1 1 d .
H15A H 0.8343 0.2155 1.1898 0.047 Uiso 1 1 calc R
H15B H 0.8481 0.1925 1.1088 0.047 Uiso 1 1 calc R
C16 C 0.73452(6) 0.16990(7) 1.20944(14) 0.0409(5) Uani 1 1 d .
H16A H 0.7246 0.1597 1.1557 0.049 Uiso 1 1 calc R
H16B H 0.7144 0.1839 1.2372 0.049 Uiso 1 1 calc R
C17 C 0.74532(6) 0.13824(6) 1.26674(13) 0.0365(5) Uani 1 1 d .
C18 C 0.73206(6) 0.10331(7) 1.24894(16) 0.0456(6) Uani 1 1 d .
H18 H 0.7171 0.0999 1.2 0.055 Uiso 1 1 calc R
C19 C 0.73979(7) 0.07319(7) 1.29977(17) 0.0494(6) Uani 1 1 d .
H19 H 0.7296 0.0497 1.2873 0.059 Uiso 1 1 calc R
C20 C 0.76276(6) 0.07810(7) 1.36928(16) 0.0437(6) Uani 1 1 d .
H20 H 0.7687 0.0575 1.4039 0.052 Uiso 1 1 calc R
C21 C 0.77722(5) 0.11239(6) 1.38963(13) 0.0339(5) Uani 1 1 d .
C22 C 0.76764(5) 0.14342(6) 1.33971(13) 0.0327(5) Uani 1 1 d .
N23 N 0.77995(5) 0.17815(5) 1.36306(12) 0.0365(4) Uani 1 1 d D
H23A H 0.8016(5) 0.1784(6) 1.3968(14) 0.044 Uiso 1 1 d D
H23B H 0.7783(7) 0.1960(6) 1.3193(13) 0.044 Uiso 1 1 d D
C24 C 0.80235(6) 0.11611(6) 1.46506(14) 0.0361(5) Uani 1 1 d .
H24A H 0.7891 0.1296 1.5104 0.043 Uiso 1 1 calc R
H24B H 0.808 0.0912 1.4871 0.043 Uiso 1 1 calc R
N25 N 0.83749(5) 0.13532(5) 1.44764(10) 0.0315(4) Uani 1 1 d .
C26 C 0.86261(6) 0.12951(6) 1.51907(13) 0.0351(5) Uani 1 1 d .
H26A H 0.8681 0.1029 1.5244 0.042 Uiso 1 1 calc R
H26B H 0.8506 0.1377 1.5723 0.042 Uiso 1 1 calc R
C27 C 0.89807(6) 0.15054(6) 1.50694(13) 0.0367(5) Uani 1 1 d .
H27A H 0.8928 0.1773 1.5084 0.044 Uiso 1 1 calc R
H27B H 0.915 0.1449 1.5545 0.044 Uiso 1 1 calc R
N28 N 0.89139(5) 0.16628(5) 0.82400(10) 0.0323(4) Uani 1 1 d .
C29 C 0.89718(6) 0.14010(6) 0.89388(13) 0.0326(5) Uani 1 1 d .
H29A H 0.8906 0.1519 0.9486 0.039 Uiso 1 1 calc R
H29B H 0.9235 0.133 0.8963 0.039 Uiso 1 1 calc R
C30 C 0.85605(6) 0.12370(6) 1.36917(13) 0.0322(5) Uani 1 1 d .
H30A H 0.8391 0.1266 1.3202 0.039 Uiso 1 1 calc R
H30B H 0.8631 0.0974 1.3733 0.039 Uiso 1 1 calc R
C31 C 0.81932(15) 0.06932(15) 1.125 0.121(2) Uiso 1 2 d SD
H31A H 0.8283 0.0632 1.0679 0.182 Uiso 0.5 1 calc PR
H31B H 0.8365 0.0865 1.1523 0.182 Uiso 0.5 1 calc PR
H31C H 0.795 0.0809 1.1208 0.182 Uiso 0.5 1 calc PR
N32 N 0.81660(15) 0.03557(14) 1.1759(3) 0.0712(14) Uiso 0.5 1 d PD
C33 C 0.8387(2) 0.0274(2) 1.2460(5) 0.099(2) Uiso 0.5 1 d PD
H33A H 0.8277 0.0071 1.2781 0.149 Uiso 0.5 1 calc PR
H33B H 0.8406 0.0492 1.2826 0.149 Uiso 0.5 1 calc PR
H33C H 0.8634 0.0203 1.2265 0.149 Uiso 0.5 1 calc PR
C34 C 0.7887(2) 0.0136(2) 1.1603(5) 0.082(2) Uiso 0.5 1 d PD
H34 H 0.7855 -0.0071 1.1967 0.098 Uiso 0.5 1 calc PR
O35 O 0.76568(19) 0.0178(2) 1.1003(4) 0.112(2) Uiso 0.5 1 d PD

loop_
_atom_site_aniso_label
_atom_site_aniso_U_11
_atom_site_aniso_U_22
_atom_site_aniso_U_33
_atom_site_aniso_U_23
_atom_site_aniso_U_13
_atom_site_aniso_U_12
C1 0.0412(12) 0.0368(12) 0.0387(12) 0.0010(10) 0.0110(10) -0.0028(10)
C2 0.0368(11) 0.0275(10) 0.0373(11) 0.0058(9) 0.0005(9) -0.0016(9)
C3 0.0366(12) 0.0367(12) 0.0529(14) 0.0076(11) -0.0045(11) 0.0004(10)
C4 0.0487(14) 0.0514(15) 0.0514(14) 0.0061(12) -0.0190(12) -0.0023(12)
C5 0.0660(16) 0.0382(12) 0.0339(12) -0.0004(10) -0.0124(12) -0.0043(12)
C6 0.0475(12) 0.0266(10) 0.0319(10) 0.0042(9) -0.0015(9) 0.0009(9)
C7 0.0360(11) 0.0265(10) 0.0304(10) 0.0035(8) -0.0024(9) -0.0010(8)
N8 0.0326(10) 0.0456(11) 0.0354(10) -0.0043(8) -0.0009(8) 0.0009(8)
C9 0.0596(15) 0.0328(11) 0.0357(12) -0.0018(9) 0.0055(11) 0.0064(10)
N10 0.0478(11) 0.0345(9) 0.0324(9) 0.0029(8) 0.0069(8) 0.0111(8)
C11 0.0562(14) 0.0446(13) 0.0333(11) 0.0045(10) 0.0081(11) 0.0189(12)
C12 0.0458(13) 0.0536(14) 0.0300(11) 0.0029(10) 0.0016(10) 0.0212(11)
N13 0.0356(10) 0.0451(11) 0.0306(9) 0.0047(8) 0.0019(8) 0.0102(8)
C14 0.0391(12) 0.0395(12) 0.0398(12) 0.0043(10) 0.0029(10) 0.0109(10)
C15 0.0418(12) 0.0386(12) 0.0375(12) 0.0047(10) 0.0030(10) 0.0105(10)
C16 0.0337(11) 0.0556(14) 0.0335(11) -0.0017(10) -0.0034(9) 0.0073(10)
C17 0.0280(10) 0.0476(13) 0.0339(11) 0.0006(10) 0.0023(9) 0.0030(9)
C18 0.0316(11) 0.0613(15) 0.0440(13) -0.0008(12) -0.0041(10) -0.0081(11)
C19 0.0451(14) 0.0486(14) 0.0546(15) 0.0020(12) -0.0008(12) -0.0147(11)
C20 0.0386(12) 0.0445(13) 0.0481(14) 0.0099(11) 0.0044(11) -0.0060(10)
C21 0.0276(10) 0.0409(12) 0.0332(11) 0.0046(9) 0.0066(9) 0.0018(9)
C22 0.0262(10) 0.0414(12) 0.0303(10) 0.0003(9) 0.0070(8) 0.0036(9)
N23 0.0400(10) 0.0371(10) 0.0323(10) 0.0005(8) -0.0027(8) 0.0076(8)
C24 0.0343(11) 0.0429(12) 0.0312(11) 0.0066(9) 0.0025(9) 0.0037(9)
N25 0.0293(9) 0.0392(10) 0.0259(8) 0.0017(7) 0.0017(7) 0.0033(7)
C26 0.0385(11) 0.0434(12) 0.0233(10) 0.0003(9) 0.0003(9) 0.0081(10)
C27 0.0380(12) 0.0440(12) 0.0281(11) -0.0082(9) -0.0025(9) 0.0042(10)
N28 0.0379(9) 0.0309(9) 0.0280(9) 0.0005(7) 0.0053(7) 0.0004(7)
C29 0.0399(11) 0.0319(11) 0.0260(10) 0.0004(8) -0.0005(9) 0.0009(9)
C30 0.0328(10) 0.0383(11) 0.0254(10) -0.0007(9) -0.0001(8) 0.0008(9)

loop_
_atom_type_symbol
_atom_type_description
_atom_type_scat_dispersion_real
_atom_type_scat_dispersion_imag
_atom_type_scat_source
C C 0.0033 0.0016 'International Tables Vol C Tables 4.2.6.8 and 6.1.1.4'
H H 0 0 'International Tables Vol C Tables 4.2.6.8 and 6.1.1.4'
N N 0.0061 0.0033 'International Tables Vol C Tables 4.2.6.8 and 6.1.1.4'
O O 0.0106 0.006 'International Tables Vol C Tables 4.2.6.8 and 6.1.1.4'

loop_
_geom_angle_atom_site_label_1
_geom_angle_atom_site_label_2
_geom_angle_atom_site_label_3
_geom_angle
_geom_angle_site_symmetry_1
_geom_angle_site_symmetry_3
N28 C1 C2 114.63(17) . .
N28 C1 H1A 108.6 . .
C2 C1 H1A 108.6 . .
N28 C1 H1B 108.6 . .
C2 C1 H1B 108.6 . .
H1A C1 H1B 107.6 . .
C3 C2 C7 119.6(2) . .
C3 C2 C1 119.3(2) . .
C7 C2 C1 121.09(19) . .
C4 C3 C2 121.2(2) . .
C4 C3 H3 119.4 . .
C2 C3 H3 119.4 . .
C3 C4 C5 119.2(2) . .
C3 C4 H4 120.4 . .
C5 C4 H4 120.4 . .
C4 C5 C6 121.7(2) . .
C4 C5 H5 119.1 . .
C6 C5 H5 119.1 . .
C5 C6 C7 119.0(2) . .
C5 C6 C9 120.5(2) . .
C7 C6 C9 120.4(2) . .
N8 C7 C2 120.41(19) . .
N8 C7 C6 120.26(19) . .
C2 C7 C6 119.32(19) . .
C7 N8 H8A 112.8(14) . .
C7 N8 H8B 115.3(14) . .
H8A N8 H8B 111(2) . .
N10 C9 C6 114.55(18) . .
N10 C9 H9A 108.6 . .
C6 C9 H9A 108.6 . .
N10 C9 H9B 108.6 . .
C6 C9 H9B 108.6 . .
H9A C9 H9B 107.6 . .
C11 N10 C15 109.29(17) . .
C11 N10 C9 109.01(17) . .
C15 N10 C9 111.48(18) . .
N10 C11 C12 111.83(19) . .
N10 C11 H11A 109.3 . .
C12 C11 H11A 109.3 . .
N10 C11 H11B 109.3 . .
C12 C11 H11B 109.3 . .
H11A C11 H11B 107.9 . .
N13 C12 C11 110.85(19) . .
N13 C12 H12A 109.5 . .
C11 C12 H12A 109.5 . .
N13 C12 H12B 109.5 . .
C11 C12 H12B 109.5 . .
H12A C12 H12B 108.1 . .
C14 N13 C12 108.75(17) . .
C14 N13 C16 112.70(18) . .
C12 N13 C16 110.96(17) . .
N13 C14 C15 109.72(18) . .
N13 C14 H14A 109.7 . .
C15 C14 H14A 109.7 . .
N13 C14 H14B 109.7 . .
C15 C14 H14B 109.7 . .
H14A C14 H14B 108.2 . .
N10 C15 C14 110.43(18) . .
N10 C15 H15A 109.6 . .
C14 C15 H15A 109.6 . .
N10 C15 H15B 109.6 . .
C14 C15 H15B 109.6 . .
H15A C15 H15B 108.1 . .
N13 C16 C17 115.06(18) . .
N13 C16 H16A 108.5 . .
C17 C16 H16A 108.5 . .
N13 C16 H16B 108.5 . .
C17 C16 H16B 108.5 . .
H16A C16 H16B 107.5 . .
C18 C17 C22 118.9(2) . .
C18 C17 C16 119.0(2) . .
C22 C17 C16 122.0(2) . .
C19 C18 C17 122.4(2) . .
C19 C18 H18 118.8 . .
C17 C18 H18 118.8 . .
C18 C19 C20 118.5(2) . .
C18 C19 H19 120.8 . .
C20 C19 H19 120.8 . .
C19 C20 C21 121.6(2) . .
C19 C20 H20 119.2 . .
C21 C20 H20 119.2 . .
C20 C21 C22 119.5(2) . .
C20 C21 C24 119.5(2) . .
C22 C21 C24 121.02(19) . .
N23 C22 C21 119.79(19) . .
N23 C22 C17 121.3(2) . .
C21 C22 C17 118.9(2) . .
C22 N23 H23A 115.1(14) . .
C22 N23 H23B 114.1(15) . .
H23A N23 H23B 117(2) . .
N25 C24 C21 114.79(17) . .
N25 C24 H24A 108.6 . .
C21 C24 H24A 108.6 . .
N25 C24 H24B 108.6 . .
C21 C24 H24B 108.6 . .
H24A C24 H24B 107.5 . .
C26 N25 C30 108.59(15) . .
C26 N25 C24 109.10(16) . .
C30 N25 C24 114.58(16) . .
N25 C26 C27 111.20(17) . .
N25 C26 H26A 109.4 . .
C27 C26 H26A 109.4 . .
N25 C26 H26B 109.4 . .
C27 C26 H26B 109.4 . .
H26A C26 H26B 108 . .
N28 C27 C26 112.21(17) 6_547 .
N28 C27 H27A 109.2 6_547 .
C26 C27 H27A 109.2 . .
N28 C27 H27B 109.2 6_547 .
C26 C27 H27B 109.2 . .
H27A C27 H27B 107.9 . .
C29 N28 C27 108.97(16) . 6_547
C29 N28 C1 112.16(17) . .
C27 N28 C1 107.81(16) 6_547 .
N28 C29 C30 110.22(17) . 6_547
N28 C29 H29A 109.6 . .
C30 C29 H29A 109.6 6_547 .
N28 C29 H29B 109.6 . .
C30 C29 H29B 109.6 6_547 .
H29A C29 H29B 108.1 . .
N25 C30 C29 109.06(17) . 6_547
N25 C30 H30A 109.9 . .
C29 C30 H30A 109.9 6_547 .
N25 C30 H30B 109.9 . .
C29 C30 H30B 109.9 6_547 .
H30A C30 H30B 108.3 . .
N32 C31 H31A 109.5 . .
N32 C31 H31B 109.5 . .
H31A C31 H31B 109.5 . .
N32 C31 H31C 109.5 . .
H31A C31 H31C 109.5 . .
H31B C31 H31C 109.5 . .
C34 N32 C33 117.6(6) . .
C34 N32 C31 117.2(6) . .
C33 N32 C31 124.7(6) . .
N32 C33 H33A 109.5 . .
N32 C33 H33B 109.5 . .
H33A C33 H33B 109.5 . .
N32 C33 H33C 109.5 . .
H33A C33 H33C 109.5 . .
H33B C33 H33C 109.5 . .
O35 C34 N32 124.9(8) . .
O35 C34 H34 117.5 . .
N32 C34 H34 117.5 . .

loop_
_geom_bond_atom_site_label_1
_geom_bond_atom_site_label_2
_geom_bond_distance
_geom_bond_site_symmetry_2
C1 N28 1.473(3) .
C1 C2 1.505(3) .
C1 H1A 0.99 .
C1 H1B 0.99 .
C2 C3 1.389(3) .
C2 C7 1.407(3) .
C3 C4 1.379(4) .
C3 H3 0.95 .
C4 C5 1.382(4) .
C4 H4 0.95 .
C5 C6 1.386(3) .
C5 H5 0.95 .
C6 C7 1.412(3) .
C6 C9 1.503(3) .
C7 N8 1.390(3) .
N8 H8A 0.982(16) .
N8 H8B 0.954(16) .
C9 N10 1.472(3) .
C9 H9A 0.99 .
C9 H9B 0.99 .
N10 C11 1.462(3) .
N10 C15 1.468(3) .
C11 C12 1.505(4) .
C11 H11A 0.99 .
C11 H11B 0.99 .
C12 N13 1.465(3) .
C12 H12A 0.99 .
C12 H12B 0.99 .
N13 C14 1.464(3) .
N13 C16 1.465(3) .
C14 C15 1.513(3) .
C14 H14A 0.99 .
C14 H14B 0.99 .
C15 H15A 0.99 .
C15 H15B 0.99 .
C16 C17 1.511(3) .
C16 H16A 0.99 .
C16 H16B 0.99 .
C17 C18 1.384(3) .
C17 C22 1.417(3) .
C18 C19 1.382(4) .
C18 H18 0.95 .
C19 C20 1.386(3) .
C19 H19 0.95 .
C20 C21 1.387(3) .
C20 H20 0.95 .
C21 C22 1.415(3) .
C21 C24 1.502(3) .
C22 N23 1.386(3) .
N23 H23A 0.946(16) .
N23 H23B 0.945(16) .
C24 N25 1.478(3) .
C24 H24A 0.99 .
C24 H24B 0.99 .
N25 C26 1.462(3) .
N25 C30 1.467(3) .
C26 C27 1.507(3) .
C26 H26A 0.99 .
C26 H26B 0.99 .
C27 N28 1.472(3) 6_547
C27 H27A 0.99 .
C27 H27B 0.99 .
N28 C29 1.467(3) .
N28 C27 1.472(3) 6_547
C29 C30 1.514(3) 6_547
C29 H29A 0.99 .
C29 H29B 0.99 .
C30 C29 1.514(3) 6_547
C30 H30A 0.99 .
C30 H30B 0.99 .
C31 N32 1.466(6) .
C31 H31A 0.98 .
C31 H31B 0.98 .
C31 H31C 0.98 .
N32 C34 1.311(8) .
N32 C33 1.394(9) .
C33 H33A 0.98 .
C33 H33B 0.98 .
C33 H33C 0.98 .
C34 O35 1.270(9) .
C34 H34 0.95 .

loop_
_geom_torsion_atom_site_label_1
_geom_torsion_atom_site_label_2
_geom_torsion_atom_site_label_3
_geom_torsion_atom_site_label_4
_geom_torsion
_geom_torsion_site_symmetry_1
_geom_torsion_site_symmetry_4
N28 C1 C2 C3 125.9(2) . .
N28 C1 C2 C7 -55.5(3) . .
C7 C2 C3 C4 0.3(3) . .
C1 C2 C3 C4 178.9(2) . .
C2 C3 C4 C5 0.6(4) . .
C3 C4 C5 C6 -1.4(4) . .
C4 C5 C6 C7 1.1(3) . .
C4 C5 C6 C9 -175.9(2) . .
C3 C2 C7 N8 178.12(19) . .
C1 C2 C7 N8 -0.5(3) . .
C3 C2 C7 C6 -0.5(3) . .
C1 C2 C7 C6 -179.12(18) . .
C5 C6 C7 N8 -178.8(2) . .
C9 C6 C7 N8 -1.7(3) . .
C5 C6 C7 C2 -0.2(3) . .
C9 C6 C7 C2 176.87(19) . .
C5 C6 C9 N10 -123.8(2) . .
C7 C6 C9 N10 59.1(3) . .
C6 C9 N10 C11 178.29(18) . .
C6 C9 N10 C15 57.6(2) . .
C15 N10 C11 C12 -55.7(2) . .
C9 N10 C11 C12 -177.73(18) . .
N10 C11 C12 N13 56.9(2) . .
C11 C12 N13 C14 -58.3(2) . .
C11 C12 N13 C16 177.18(18) . .
C12 N13 C14 C15 60.3(2) . .
C16 N13 C14 C15 -176.26(18) . .
C11 N10 C15 C14 57.5(2) . .
C9 N10 C15 C14 178.04(18) . .
N13 C14 C15 N10 -60.9(2) . .
C14 N13 C16 C17 57.3(2) . .
C12 N13 C16 C17 179.56(18) . .
N13 C16 C17 C18 -138.0(2) . .
N13 C16 C17 C22 44.1(3) . .
C22 C17 C18 C19 0.0(3) . .
C16 C17 C18 C19 -178.0(2) . .
C17 C18 C19 C20 -2.3(4) . .
C18 C19 C20 C21 1.5(4) . .
C19 C20 C21 C22 1.6(3) . .
C19 C20 C21 C24 -179.3(2) . .
C20 C21 C22 N23 175.6(2) . .
C24 C21 C22 N23 -3.5(3) . .
C20 C21 C22 C17 -4.0(3) . .
C24 C21 C22 C17 176.92(18) . .
C18 C17 C22 N23 -176.4(2) . .
C16 C17 C22 N23 1.5(3) . .
C18 C17 C22 C21 3.2(3) . .
C16 C17 C22 C21 -178.88(18) . .
C20 C21 C24 N25 129.2(2) . .
C22 C21 C24 N25 -51.7(3) . .
C21 C24 N25 C26 -166.75(18) . .
C21 C24 N25 C30 -44.8(2) . .
C30 N25 C26 C27 58.0(2) . .
C24 N25 C26 C27 -176.45(17) . .
N25 C26 C27 N28 -55.5(2) . 6_547
C2 C1 N28 C29 -51.7(2) . .
C2 C1 N28 C27 -171.64(18) . 6_547
C27 N28 C29 C30 -58.1(2) 6_547 6_547
C1 N28 C29 C30 -177.42(17) . 6_547
C26 N25 C30 C29 -61.5(2) . 6_547
C24 N25 C30 C29 176.26(17) . 6_547
C33 N32 C34 O35 178.3(7) . .
C31 N32 C34 O35 5.9(10) . .
